data_4068041
loop_
_publ_author_name
'Himmelspach, Alexander'
'Sprenger, Jan A. P.'
'Warneke, Jonas'
'Z\"ahres, Manfred'
'Finze, Maik'

_publ_section_title
;
 Mercury(II) Complexes of the Carba-closo-dodecaboranyl Ligands
 [closo-1-CB11X11]2--(X = H, F, Cl, Br, I)
;
_journal_issue 4
_journal_name_full Organometallics
_journal_page_first 1566
_journal_paper_doi 10.1021/om201023h
_journal_volume 31
_journal_year 2012
_chemical_formula_moiety 'C7 H5 B11 Br11 Cs Hg'
_chemical_formula_sum 'C7 H5 B11 Br11 Cs Hg'
_chemical_formula_weight 1420.53
_chemical_name_systematic
;
 ?
;
_space_group_IT_number 14
_symmetry_cell_setting monoclinic
_symmetry_space_group_name_Hall '-P 2ybc'
_symmetry_space_group_name_H-M 'P 1 21/c 1'
_atom_sites_solution_hydrogens geom
_atom_sites_solution_primary direct
_atom_sites_solution_secondary difmap
_audit_creation_method SHELXL-97
_cell_angle_alpha 90.00
_cell_angle_beta 108.83(3)
_cell_angle_gamma 90.00
_cell_formula_units_Z 4
_cell_length_a 15.261(3)
_cell_length_b 9.5560(19)
_cell_length_c 20.195(4)
_cell_measurement_reflns_used 2800
_cell_measurement_temperature 290(2)
_cell_measurement_theta_max 55.00
_cell_measurement_theta_min 3.59
_cell_volume 2787.5(11)
_computing_cell_refinement 'CrysAlis RED (Kuma Diffraction, 2000)'
_computing_data_collection 'CrysAlis CCD (Kuma Diffraction, 2000)'
_computing_data_reduction 'CrysAlis RED'
_computing_molecular_graphics 'Diamond3.1 (Crystal Impact GbR, 2006)'
_computing_publication_material 'SHELXL-97 (Sheldrick, 1997)'
_computing_structure_refinement 'SHELXL-97 (Sheldrick, 1997)'
_computing_structure_solution 'SHELXS-97 (Sheldrick, 1990)'
_diffrn_ambient_temperature 290(2)
_diffrn_measured_fraction_theta_full 0.987
_diffrn_measured_fraction_theta_max 0.987
_diffrn_measurement_device_type 'Stoe STADI CCD'
_diffrn_measurement_method \f-scans
_diffrn_radiation_monochromator graphite
_diffrn_radiation_source 'fine-focus sealed tube'
_diffrn_radiation_type MoK\a
_diffrn_radiation_wavelength 0.71073
_diffrn_reflns_av_R_equivalents 0.1276
_diffrn_reflns_av_sigmaI/netI 0.0923
_diffrn_reflns_limit_h_max 19
_diffrn_reflns_limit_h_min -18
_diffrn_reflns_limit_k_max 10
_diffrn_reflns_limit_k_min -12
_diffrn_reflns_limit_l_max 24
_diffrn_reflns_limit_l_min -25
_diffrn_reflns_number 22790
_diffrn_reflns_theta_full 27.00
_diffrn_reflns_theta_max 27.00
_diffrn_reflns_theta_min 5.04
_exptl_absorpt_coefficient_mu 22.577
_exptl_absorpt_correction_T_max 0.7231
_exptl_absorpt_correction_T_min 0.2734
_exptl_absorpt_correction_type numerical
_exptl_absorpt_process_details 'X-RED 1.20 (Stoe & Cie, 1996)'
_exptl_crystal_colour colourless
_exptl_crystal_density_diffrn 3.385
_exptl_crystal_density_method 'not measured'
_exptl_crystal_description block
_exptl_crystal_F_000 2488
_exptl_crystal_size_max 0.10
_exptl_crystal_size_mid 0.09
_exptl_crystal_size_min 0.08
_refine_diff_density_max 1.534
_refine_diff_density_min -2.771
_refine_diff_density_rms 0.349
_refine_ls_extinction_method none
_refine_ls_goodness_of_fit_ref 1.190
_refine_ls_hydrogen_treatment constr
_refine_ls_matrix_type full
_refine_ls_number_parameters 280
_refine_ls_number_reflns 5998
_refine_ls_number_restraints 30
_refine_ls_restrained_S_all 1.188
_refine_ls_R_factor_all 0.1281
_refine_ls_R_factor_gt 0.0820
_refine_ls_shift/su_max 0.000
_refine_ls_shift/su_mean 0.000
_refine_ls_structure_factor_coef Fsqd
_refine_ls_weighting_details 'calc w=1/[\s^2^(Fo^2^)+(0.0697P)^2^+1.8600P] where P=(Fo^2^+2Fc^2^)/3'
_refine_ls_weighting_scheme calc
_refine_ls_wR_factor_gt 0.1792
_refine_ls_wR_factor_ref 0.1979
_reflns_number_gt 3534
_reflns_number_total 5998
_reflns_threshold_expression >2sigma(I)
_cod_data_source_file om201023h_si_001.cif
_cod_data_source_block Cs[PhHg(closo-1-CB11Br11)]
_cod_original_cell_volume 2787.5(10)
_cod_original_sg_symbol_H-M 'P 21/c'
_cod_database_code 4068041

loop_
_symmetry_equiv_pos_as_xyz
'x, y, z'
'-x, y+1/2, -z+1/2'
'-x, -y, -z'
'x, -y-1/2, z-1/2'

loop_
_atom_site_label
_atom_site_type_symbol
_atom_site_fract_x
_atom_site_fract_y
_atom_site_fract_z
_atom_site_U_iso_or_equiv
_atom_site_adp_type
_atom_site_occupancy
_atom_site_symmetry_multiplicity
_atom_site_calc_flag
_atom_site_refinement_flags
C1 C 0.2452(12) 0.1458(15) 0.3818(8) 0.048(4) Uani 1 1 d .
B1 B 0.2350(12) 0.112(2) 0.4613(11) 0.051(5) Uani 1 1 d .
Br1 Br 0.26565(14) -0.07118(19) 0.49972(10) 0.0616(5) Uani 1 1 d .
B2 B 0.1360(12) 0.1343(18) 0.3846(9) 0.042(4) Uani 1 1 d .
Br2 Br 0.05726(12) -0.01975(18) 0.34698(10) 0.0562(4) Uani 1 1 d .
B3 B 0.1617(13) 0.2602(17) 0.3319(9) 0.041(4) Uani 1 1 d .
Br3 Br 0.11687(13) 0.23438(19) 0.23046(9) 0.0565(5) Uani 1 1 d .
B4 B 0.2822(13) 0.314(2) 0.3701(11) 0.050(5) Uani 1 1 d .
Br4 Br 0.35844(13) 0.3522(2) 0.31468(11) 0.0630(5) Uani 1 1 d .
B5 B 0.3257(15) 0.223(2) 0.4521(10) 0.050(5) Uani 1 1 d .
Br5 Br 0.45159(12) 0.1653(2) 0.48226(12) 0.0661(5) Uani 1 1 d .
B6 B 0.1387(10) 0.2193(19) 0.4659(10) 0.041(4) Uani 1 1 d .
Br6 Br 0.06085(13) 0.16816(19) 0.51886(10) 0.0584(5) Uani 1 1 d .
B7 B 0.0967(12) 0.3121(18) 0.3837(9) 0.040(4) Uani 1 1 d .
Br7 Br -0.03252(11) 0.36102(19) 0.34609(10) 0.0567(5) Uani 1 1 d .
B8 B 0.1871(12) 0.4228(16) 0.3772(9) 0.039(4) Uani 1 1 d .
Br8 Br 0.15892(13) 0.60159(18) 0.32850(10) 0.0569(4) Uani 1 1 d .
B9 B 0.2890(12) 0.4015(17) 0.4502(11) 0.045(4) Uani 1 1 d .
Br9 Br 0.37487(13) 0.5488(2) 0.48657(11) 0.0633(5) Uani 1 1 d .
B10 B 0.2599(13) 0.2720(19) 0.5059(9) 0.045(4) Uani 1 1 d .
Br10 Br 0.31467(14) 0.2724(2) 0.60779(10) 0.0668(5) Uani 1 1 d .
B11 B 0.1751(12) 0.3985(19) 0.4611(10) 0.046(4) Uani 1 1 d .
Br11 Br 0.13218(13) 0.54398(19) 0.50767(10) 0.0580(5) Uani 1 1 d .
Hg1 Hg 0.29458(5) -0.00800(7) 0.32635(4) 0.0545(2) Uani 1 1 d .
C2 C 0.3474(14) -0.1447(19) 0.2711(8) 0.056(4) Uani 1 1 d .
C3 C 0.4055(12) -0.257(2) 0.3022(10) 0.057(4) Uani 1 1 d U
H3 H 0.4164 -0.2789 0.3489 0.080 Uiso 1 1 calc R
C4 C 0.4483(14) -0.336(2) 0.2603(12) 0.068(5) Uani 1 1 d U
H4 H 0.4909 -0.4061 0.2807 0.095 Uiso 1 1 calc R
C5 C 0.3337(18) -0.120(3) 0.2011(15) 0.089(7) Uani 1 1 d U
H5 H 0.2952 -0.0464 0.1789 0.124 Uiso 1 1 calc R
C6 C 0.4272(17) -0.310(3) 0.1948(13) 0.082(6) Uani 1 1 d U
H6 H 0.4483 -0.3690 0.1665 0.115 Uiso 1 1 calc R
C7 C 0.3732(18) -0.195(3) 0.1655(12) 0.080(6) Uani 1 1 d U
H7 H 0.3651 -0.1719 0.1192 0.112 Uiso 1 1 calc R
Cs1 Cs 0.19542(10) 0.56344(15) 0.16024(7) 0.0703(4) Uani 1 1 d .

loop_
_atom_site_aniso_label
_atom_site_aniso_U_11
_atom_site_aniso_U_22
_atom_site_aniso_U_33
_atom_site_aniso_U_23
_atom_site_aniso_U_13
_atom_site_aniso_U_12
C1 0.066(11) 0.032(8) 0.045(9) 0.006(6) 0.016(8) 0.002(7)
B1 0.032(9) 0.049(10) 0.069(13) 0.000(9) 0.011(8) -0.015(8)
Br1 0.0709(12) 0.0491(9) 0.0646(11) 0.0078(8) 0.0216(9) 0.0083(8)
B2 0.043(10) 0.041(9) 0.043(9) 0.004(7) 0.015(7) -0.005(7)
Br2 0.0525(10) 0.0504(9) 0.0637(10) -0.0096(8) 0.0162(8) -0.0118(7)
B3 0.048(10) 0.036(8) 0.049(10) 0.005(7) 0.030(8) 0.002(7)
Br3 0.0605(11) 0.0598(10) 0.0470(9) -0.0031(7) 0.0144(8) 0.0026(8)
B4 0.035(9) 0.053(11) 0.056(11) 0.007(9) 0.005(8) 0.017(8)
Br4 0.0528(11) 0.0706(11) 0.0778(13) 0.0038(9) 0.0379(9) 0.0022(9)
B5 0.060(12) 0.047(10) 0.043(10) -0.001(8) 0.014(8) 0.006(9)
Br5 0.0387(9) 0.0660(11) 0.0877(14) 0.0004(10) 0.0122(9) 0.0105(8)
B6 0.017(7) 0.053(10) 0.053(10) 0.001(8) 0.013(7) 0.003(7)
Br6 0.0545(10) 0.0642(11) 0.0646(11) 0.0058(8) 0.0306(8) -0.0020(8)
B7 0.036(9) 0.043(9) 0.041(9) 0.008(7) 0.012(7) 0.009(7)
Br7 0.0378(9) 0.0644(11) 0.0665(11) 0.0030(8) 0.0148(7) 0.0065(8)
B8 0.048(10) 0.028(8) 0.044(9) 0.006(7) 0.018(7) 0.011(7)
Br8 0.0618(11) 0.0468(9) 0.0666(11) 0.0079(8) 0.0268(9) 0.0075(8)
B9 0.032(9) 0.032(8) 0.069(12) -0.003(8) 0.015(8) 0.004(7)
Br9 0.0481(10) 0.0589(10) 0.0820(13) -0.0160(9) 0.0196(9) -0.0133(8)
B10 0.050(11) 0.048(10) 0.034(9) 0.010(7) 0.010(8) 0.006(8)
Br10 0.0677(12) 0.0708(12) 0.0517(10) -0.0069(8) 0.0051(9) 0.0016(9)
B11 0.040(10) 0.040(9) 0.057(11) -0.017(8) 0.016(8) -0.007(7)
Br11 0.0544(10) 0.0558(10) 0.0689(11) -0.0148(8) 0.0268(8) 0.0033(8)
Hg1 0.0558(4) 0.0497(4) 0.0609(4) -0.0045(3) 0.0230(3) 0.0052(3)
C2 0.079(12) 0.059(10) 0.035(9) -0.008(7) 0.025(8) -0.001(9)
C3 0.054(9) 0.069(9) 0.051(8) 0.009(7) 0.021(7) 0.008(8)
C4 0.066(10) 0.056(9) 0.079(11) -0.007(8) 0.021(8) 0.005(8)
C5 0.090(12) 0.073(11) 0.099(12) 0.012(10) 0.025(10) -0.005(10)
C6 0.091(12) 0.090(12) 0.075(11) -0.025(9) 0.039(9) -0.015(10)
C7 0.100(12) 0.083(11) 0.059(10) -0.008(9) 0.028(9) 0.000(10)
Cs1 0.0701(8) 0.0759(8) 0.0722(8) -0.0071(6) 0.0332(6) -0.0052(6)

loop_
_atom_type_symbol
_atom_type_description
_atom_type_scat_dispersion_real
_atom_type_scat_dispersion_imag
_atom_type_scat_source
C C 0.0033 0.0016 'International Tables Vol C Tables 4.2.6.8 and 6.1.1.4'
H H 0.0000 0.0000 'International Tables Vol C Tables 4.2.6.8 and 6.1.1.4'
B B 0.0013 0.0007 'International Tables Vol C Tables 4.2.6.8 and 6.1.1.4'
Br Br -0.2901 2.4595 'International Tables Vol C Tables 4.2.6.8 and 6.1.1.4'
Cs Cs -0.3680 2.1192 'International Tables Vol C Tables 4.2.6.8 and 6.1.1.4'
Hg Hg -2.3894 9.2266 'International Tables Vol C Tables 4.2.6.8 and 6.1.1.4'

loop_
_geom_angle_atom_site_label_1
_geom_angle_atom_site_label_2
_geom_angle_atom_site_label_3
_geom_angle
B2 C1 B1 64.1(11)
B2 C1 B5 116.8(14)
B1 C1 B5 63.8(11)
B2 C1 B3 60.8(10)
B1 C1 B3 113.4(13)
B5 C1 B3 113.9(12)
B2 C1 B4 115.5(12)
B1 C1 B4 116.0(13)
B5 C1 B4 62.5(11)
B3 C1 B4 63.3(9)
B2 C1 Hg1 119.6(10)
B1 C1 Hg1 121.4(10)
B5 C1 Hg1 116.8(11)
B3 C1 Hg1 116.7(10)
B4 C1 Hg1 112.3(11)
C1 B1 B10 104.2(13)
C1 B1 B2 57.8(11)
B10 B1 B2 108.7(13)
C1 B1 B5 58.6(10)
B10 B1 B5 59.4(10)
B2 B1 B5 107.4(14)
C1 B1 B6 105.2(13)
B10 B1 B6 61.7(11)
B2 B1 B6 60.5(10)
B5 B1 B6 109.3(13)
C1 B1 Br1 118.5(13)
B10 B1 Br1 127.4(13)
B2 B1 Br1 119.4(11)
B5 B1 Br1 119.1(12)
B6 B1 Br1 126.4(12)
C1 B2 B3 60.9(10)
C1 B2 B1 58.1(10)
B3 B2 B1 108.7(12)
C1 B2 B7 105.5(12)
B3 B2 B7 58.6(10)
B1 B2 B7 107.9(12)
C1 B2 B6 105.4(11)
B3 B2 B6 107.5(12)
B1 B2 B6 60.5(10)
B7 B2 B6 59.9(10)
C1 B2 Br2 122.8(12)
B3 B2 Br2 122.2(12)
B1 B2 Br2 120.0(11)
B7 B2 Br2 124.2(11)
B6 B2 Br2 122.3(11)
B7 B3 B2 62.7(10)
B7 B3 C1 106.7(12)
B2 B3 C1 58.3(10)
B7 B3 B8 60.8(10)
B2 B3 B8 110.3(12)
C1 B3 B8 104.8(12)
B7 B3 B4 111.1(13)
B2 B3 B4 109.4(13)
C1 B3 B4 58.6(10)
B8 B3 B4 61.0(10)
B7 B3 Br3 126.5(12)
B2 B3 Br3 118.9(11)
C1 B3 Br3 118.2(11)
B8 B3 Br3 126.3(11)
B4 B3 Br3 116.3(11)
C1 B4 B9 103.7(14)
C1 B4 B5 58.0(10)
B9 B4 B5 59.9(11)
C1 B4 B3 58.1(10)
B9 B4 B3 105.6(13)
B5 B4 B3 106.1(14)
C1 B4 B8 102.4(13)
B9 B4 B8 58.7(10)
B5 B4 B8 105.7(14)
B3 B4 B8 58.4(10)
C1 B4 Br4 123.1(13)
B9 B4 Br4 125.1(13)
B5 B4 Br4 121.6(12)
B3 B4 Br4 122.2(12)
B8 B4 Br4 126.2(12)
C1 B5 B10 103.0(14)
C1 B5 B9 104.8(13)

loop_
_geom_bond_atom_site_label_1
_geom_bond_atom_site_label_2
_geom_bond_distance
C1 B2 1.69(3)
C1 B1 1.69(3)
C1 B5 1.72(3)
C1 B3 1.73(2)
C1 B4 1.74(3)
C1 Hg1 2.128(17)
B1 B10 1.76(3)
B1 B2 1.79(3)
B1 B5 1.80(3)
B1 B6 1.82(3)
B1 Br1 1.91(2)
B2 B3 1.73(2)
B2 B7 1.80(2)
B2 B6 1.82(3)
B2 Br2 1.897(17)
B3 B7 1.73(2)
B3 B8 1.78(2)
B3 B4 1.82(3)
B3 Br3 1.955(18)
B4 B9 1.79(3)
B4 B5 1.80(3)
B4 B8 1.83(2)
B4 Br4 1.89(2)
B5 B10 1.76(3)
B5 B9 1.79(3)
B5 Br5 1.90(2)
B6 B7 1.81(2)
B6 B11 1.81(3)
B6 B10 1.83(2)
B6 Br6 1.901(18)
B7 B8 1.78(3)
B7 B11 1.83(2)
B7 Br7 1.928(17)
B8 B9 1.78(2)
B8 B11 1.78(3)
B8 Br8 1.948(15)
B9 B10 1.82(3)
B9 B11 1.82(3)
B9 Br9 1.902(17)
B10 B11 1.79(3)
B10 Br10 1.956(17)
B11 Br11 1.909(18)
Hg1 C2 2.045(17)
C2 C5 1.38(3)
C2 C3 1.40(3)
C3 C4 1.44(3)
C4 C6 1.28(3)
C5 C7 1.30(3)
C6 C7 1.38(3)
